data_4337378
loop_
_publ_author_name
'Corbo, Robert'
'Georgiou, Dayne C.'
'Wilson, David J. D.'
'Dutton, Jason L.'

_publ_section_title
;
 Reactions of [PhI(pyridine)2](2+) with Model Pd and Pt II/IV Redox
 Couples.
;
_journal_issue 3
_journal_name_full 'Inorganic chemistry'
_journal_page_first 1690
_journal_page_last 1698
_journal_paper_doi 10.1021/ic402836d
_journal_volume 53
_journal_year 2014
_chemical_formula_sum 'C38 H36 Cl0 F6 N6 O6 Pt S2'
_chemical_formula_weight 1045.94
_chemical_name_systematic
; 
 ? 
;
_space_group_IT_number 2
_symmetry_cell_setting triclinic
_symmetry_space_group_name_Hall '-P 1'
_symmetry_space_group_name_H-M 'P -1'
_atom_sites_solution_hydrogens geom
_atom_sites_solution_primary direct
_atom_sites_solution_secondary difmap
_audit_creation_method SHELXL-97
_cell_angle_alpha 92.57(3)
_cell_angle_beta 105.87(3)
_cell_angle_gamma 104.07(3)
_cell_formula_units_Z 2
_cell_length_a 11.021(2)
_cell_length_b 13.311(3)
_cell_length_c 14.466(3)
_cell_measurement_temperature 173(2)
_cell_volume 1965.9(8)
_computing_cell_refinement 'CrysAlisPro, Agilent Technologies'
_computing_data_collection 'CrysAlisPro, Agilent Technologies'
_computing_data_reduction 'CrysAlisPro, Agilent Technologies'
_computing_molecular_graphics SHELXP
_computing_publication_material SHELXP
_computing_structure_refinement 'SHELXL-97 (Sheldrick, 2008)'
_computing_structure_solution 'SHELXS-97 (Sheldrick, 2008)'
_diffrn_ambient_temperature 173(2)
_diffrn_measured_fraction_theta_full 0.998
_diffrn_measured_fraction_theta_max 0.998
_diffrn_measurement_device_type 'Xcalibur, Atlas, Gemini'
_diffrn_measurement_method '\w scans'
_diffrn_radiation_monochromator graphite
_diffrn_radiation_source 'fine-focus sealed tube'
_diffrn_radiation_type MoK\a
_diffrn_radiation_wavelength 0.71073
_diffrn_reflns_av_R_equivalents 0.0397
_diffrn_reflns_av_sigmaI/netI 0.0521
_diffrn_reflns_limit_h_max 13
_diffrn_reflns_limit_h_min -13
_diffrn_reflns_limit_k_max 13
_diffrn_reflns_limit_k_min -16
_diffrn_reflns_limit_l_max 18
_diffrn_reflns_limit_l_min -17
_diffrn_reflns_number 17930
_diffrn_reflns_theta_full 26.37
_diffrn_reflns_theta_max 26.37
_diffrn_reflns_theta_min 2.84
_exptl_absorpt_coefficient_mu 3.759
_exptl_absorpt_correction_T_max 0.6612
_exptl_absorpt_correction_T_min 0.5202
_exptl_absorpt_correction_type multi-scan
_exptl_absorpt_process_details 'CrysAlisPro, Agilent Technologies'
_exptl_crystal_colour yellow
_exptl_crystal_density_diffrn 1.767
_exptl_crystal_density_method 'not measured'
_exptl_crystal_description plate
_exptl_crystal_F_000 1036
_exptl_crystal_size_max 0.20
_exptl_crystal_size_mid 0.15
_exptl_crystal_size_min 0.12
_refine_diff_density_max 1.925
_refine_diff_density_min -1.003
_refine_diff_density_rms 0.132
_refine_ls_extinction_method none
_refine_ls_goodness_of_fit_ref 1.097
_refine_ls_hydrogen_treatment constr
_refine_ls_matrix_type full
_refine_ls_number_parameters 532
_refine_ls_number_reflns 8020
_refine_ls_number_restraints 0
_refine_ls_restrained_S_all 1.097
_refine_ls_R_factor_all 0.0644
_refine_ls_R_factor_gt 0.0504
_refine_ls_shift/su_max 0.000
_refine_ls_shift/su_mean 0.000
_refine_ls_structure_factor_coef Fsqd
_refine_ls_weighting_details 'calc w=1/[\s^2^(Fo^2^)+(0.0544P)^2^+5.0407P] where P=(Fo^2^+2Fc^2^)/3'
_refine_ls_weighting_scheme calc
_refine_ls_wR_factor_gt 0.1154
_refine_ls_wR_factor_ref 0.1227
_reflns_number_gt 6797
_reflns_number_total 8020
_reflns_threshold_expression >2sigma(I)
_cod_data_source_file ic402836d_si_002.cif
_cod_data_source_block 12NMe2
_cod_original_cell_volume 1965.9(7)
_cod_original_sg_symbol_H-M P-1
_cod_database_code 4337378

loop_
_symmetry_equiv_pos_as_xyz
'x, y, z'
'-x, -y, -z'

loop_
_atom_site_label
_atom_site_type_symbol
_atom_site_fract_x
_atom_site_fract_y
_atom_site_fract_z
_atom_site_U_iso_or_equiv
_atom_site_adp_type
_atom_site_occupancy
_atom_site_symmetry_multiplicity
_atom_site_calc_flag
_atom_site_refinement_flags
Pt1 Pt 0.10373(2) 0.29857(2) 0.241110(16) 0.03966(10) Uani 1 1 d .
N4 N -0.0582(5) 0.3573(4) 0.2261(4) 0.0410(12) Uani 1 1 d .
N3 N 0.0172(5) 0.1629(4) 0.2975(4) 0.0403(12) Uani 1 1 d .
C2 C 0.1975(6) 0.3629(5) 0.3807(4) 0.0363(14) Uani 1 1 d .
N2 N 0.0225(5) 0.2407(5) 0.0918(4) 0.0470(14) Uani 1 1 d .
N1 N 0.2696(5) 0.2508(4) 0.2602(4) 0.0424(13) Uani 1 1 d .
C1 C 0.1837(6) 0.4227(5) 0.1815(4) 0.0373(14) Uani 1 1 d .
C45 C -0.0597(7) 0.1660(6) 0.3561(5) 0.0454(16) Uani 1 1 d .
H45A H -0.0739 0.2311 0.3728 0.055 Uiso 1 1 calc R
C35 C -0.0447(7) 0.4612(6) 0.2464(4) 0.0441(16) Uani 1 1 d .
H35A H 0.0409 0.5056 0.2745 0.053 Uiso 1 1 calc R
C41 C 0.0398(7) 0.0704(6) 0.2799(5) 0.0482(17) Uani 1 1 d .
H41A H 0.0955 0.0661 0.2408 0.058 Uiso 1 1 calc R
C34 C -0.1465(7) 0.5044(6) 0.2286(5) 0.0433(15) Uani 1 1 d .
H34A H -0.1319 0.5770 0.2459 0.052 Uiso 1 1 calc R
C16 C 0.1387(7) 0.4115(6) 0.0793(5) 0.0456(16) Uani 1 1 d .
C18 C 0.2605(8) 0.5884(7) 0.0808(6) 0.061(2) Uani 1 1 d .
H18A H 0.2858 0.6458 0.0471 0.073 Uiso 1 1 calc R
C32 C -0.2885(7) 0.3331(6) 0.1648(5) 0.0478(17) Uani 1 1 d .
H32A H -0.3726 0.2866 0.1360 0.057 Uiso 1 1 calc R
C26 C 0.3211(6) 0.3465(5) 0.4151(4) 0.0425(15) Uani 1 1 d .
C43 C -0.0975(6) -0.0160(6) 0.3724(5) 0.0453(16) Uani 1 1 d .
C20 C 0.2672(7) 0.5163(6) 0.2299(5) 0.0488(17) Uani 1 1 d .
H20A H 0.2981 0.5243 0.2986 0.059 Uiso 1 1 calc R
C21 C 0.2944(7) 0.1914(5) 0.1929(5) 0.0432(15) Uani 1 1 d .
H21A H 0.2321 0.1709 0.1308 0.052 Uiso 1 1 calc R
C33 C -0.2744(7) 0.4415(6) 0.1845(5) 0.0490(17) Uani 1 1 d .
C15 C 0.0515(7) 0.3106(6) 0.0312(4) 0.0470(17) Uani 1 1 d .
C42 C -0.0133(7) -0.0186(6) 0.3155(5) 0.0520(18) Uani 1 1 d .
H42A H 0.0071 -0.0819 0.3015 0.062 Uiso 1 1 calc R
C31 C -0.1808(7) 0.2967(6) 0.1873(5) 0.0481(17) Uani 1 1 d .
H31A H -0.1927 0.2237 0.1750 0.058 Uiso 1 1 calc R
S1 S 0.2252(2) 0.7346(2) 0.40384(16) 0.0757(7) Uani 1 1 d .
N6 N -0.1548(6) -0.1036(5) 0.4049(5) 0.0597(17) Uani 1 1 d .
O2 O 0.3101(7) 0.6682(6) 0.4092(5) 0.093(2) Uani 1 1 d .
C24 C 0.4759(7) 0.2549(6) 0.3697(5) 0.0537(18) Uani 1 1 d .
H24A H 0.5398 0.2781 0.4308 0.064 Uiso 1 1 calc R
C25 C 0.3614(7) 0.2843(5) 0.3496(5) 0.0434(16) Uani 1 1 d .
O1 O 0.1150(6) 0.7123(6) 0.3184(5) 0.097(2) Uani 1 1 d .
F3 F 0.2625(8) 0.9313(6) 0.3738(6) 0.129(3) Uani 1 1 d .
C23 C 0.4992(8) 0.1912(7) 0.3011(6) 0.063(2) Uani 1 1 d .
H23A H 0.5777 0.1695 0.3157 0.075 Uiso 1 1 calc R
F2 F 0.4320(6) 0.8921(5) 0.4590(6) 0.131(3) Uani 1 1 d .
F1 F 0.3617(7) 0.8495(6) 0.3062(6) 0.123(2) Uani 1 1 d .
C22 C 0.4078(7) 0.1601(6) 0.2125(5) 0.0509(17) Uani 1 1 d .
H22A H 0.4227 0.1170 0.1648 0.061 Uiso 1 1 calc R
N5 N -0.3776(6) 0.4828(5) 0.1598(5) 0.0612(17) Uani 1 1 d .
C17 C 0.1786(8) 0.4963(7) 0.0306(5) 0.059(2) Uani 1 1 d .
H17A H 0.1483 0.4898 -0.0381 0.071 Uiso 1 1 calc R
C44 C -0.1171(7) 0.0810(6) 0.3921(5) 0.0494(17) Uani 1 1 d .
H44A H -0.1717 0.0878 0.4314 0.059 Uiso 1 1 calc R
C37 C -0.3589(9) 0.5963(7) 0.1733(7) 0.072(2) Uani 1 1 d .
H37A H -0.2657 0.6310 0.2021 0.108 Uiso 1 1 calc R
H37B H -0.4081 0.6128 0.2163 0.108 Uiso 1 1 calc R
H37C H -0.3904 0.6206 0.1104 0.108 Uiso 1 1 calc R
C30 C 0.1522(8) 0.4173(6) 0.4412(5) 0.0499(17) Uani 1 1 d .
H30A H 0.0655 0.4243 0.4194 0.060 Uiso 1 1 calc R
C19 C 0.3065(8) 0.5983(6) 0.1807(6) 0.060(2) Uani 1 1 d .
H19A H 0.3654 0.6616 0.2154 0.071 Uiso 1 1 calc R
O3 O 0.2019(8) 0.7585(7) 0.4926(5) 0.112(3) Uani 1 1 d .
C11 C -0.0604(7) 0.1442(6) 0.0554(5) 0.0539(18) Uani 1 1 d .
H11A H -0.0819 0.0955 0.0982 0.065 Uiso 1 1 calc R
C27 C 0.4000(7) 0.3887(6) 0.5096(5) 0.0482(17) Uani 1 1 d .
H27A H 0.4845 0.3775 0.5332 0.058 Uiso 1 1 calc R
C28 C 0.3548(8) 0.4458(6) 0.5675(5) 0.058(2) Uani 1 1 d .
H28A H 0.4082 0.4745 0.6311 0.070 Uiso 1 1 calc R
C13 C -0.0811(9) 0.1884(9) -0.1045(5) 0.075(3) Uani 1 1 d .
H13A H -0.1160 0.1703 -0.1726 0.090 Uiso 1 1 calc R
C29 C 0.2306(8) 0.4620(6) 0.5331(5) 0.056(2) Uani 1 1 d .
H29A H 0.2000 0.5031 0.5724 0.068 Uiso 1 1 calc R
C14 C 0.0006(8) 0.2848(7) -0.0679(5) 0.060(2) Uani 1 1 d .
H14A H 0.0225 0.3339 -0.1103 0.072 Uiso 1 1 calc R
C46 C -0.1268(10) -0.2032(7) 0.3844(7) 0.076(3) Uani 1 1 d .
H46A H -0.0580 -0.1918 0.3520 0.114 Uiso 1 1 calc R
H46B H -0.2063 -0.2523 0.3421 0.114 Uiso 1 1 calc R
H46C H -0.0974 -0.2320 0.4451 0.114 Uiso 1 1 calc R
C47 C -0.2543(9) -0.1035(8) 0.4528(7) 0.079(3) Uani 1 1 d .
H47A H -0.2627 -0.0323 0.4619 0.119 Uiso 1 1 calc R
H47B H -0.2294 -0.1289 0.5160 0.119 Uiso 1 1 calc R
H47C H -0.3382 -0.1491 0.4130 0.119 Uiso 1 1 calc R
C12 C -0.1132(9) 0.1172(7) -0.0435(6) 0.069(2) Uani 1 1 d .
H12A H -0.1711 0.0503 -0.0689 0.083 Uiso 1 1 calc R
S2 S 0.6687(4) 0.8593(2) 0.0797(2) 0.1063(11) Uani 1 1 d .
O6 O 0.7606(10) 0.8278(8) 0.1495(7) 0.146(4) Uani 1 1 d .
O5 O 0.5508(15) 0.7759(9) 0.0271(10) 0.243(9) Uani 1 1 d .
C51 C 0.3223(11) 0.8516(11) 0.3873(8) 0.099(4) Uani 1 1 d .
C36 C -0.5092(8) 0.4175(8) 0.1179(8) 0.082(3) Uani 1 1 d .
H36A H -0.5077 0.3442 0.1130 0.122 Uiso 1 1 calc R
H36B H -0.5458 0.4360 0.0532 0.122 Uiso 1 1 calc R
H36C H -0.5634 0.4282 0.1591 0.122 Uiso 1 1 calc R
O4 O 0.7182(17) 0.9262(11) 0.0194(9) 0.213(6) Uani 1 1 d .
F6 F 0.4828(12) 0.9409(10) 0.0907(10) 0.217(6) Uani 1 1 d .
F5 F 0.6788(15) 1.0217(10) 0.1777(10) 0.235(7) Uani 1 1 d .
C61 C 0.592(2) 0.924(2) 0.1395(10) 0.161(7) Uani 1 1 d .
F4 F 0.5716(15) 0.8772(19) 0.2137(11) 0.305(11) Uani 1 1 d .

loop_
_atom_site_aniso_label
_atom_site_aniso_U_11
_atom_site_aniso_U_22
_atom_site_aniso_U_33
_atom_site_aniso_U_23
_atom_site_aniso_U_13
_atom_site_aniso_U_12
Pt1 0.04653(16) 0.04427(17) 0.02675(13) 0.00274(10) 0.01150(10) 0.00887(11)
N4 0.050(3) 0.042(3) 0.032(3) 0.005(2) 0.014(2) 0.013(3)
N3 0.045(3) 0.039(3) 0.033(3) -0.001(2) 0.009(2) 0.006(2)
C2 0.044(3) 0.034(3) 0.025(3) 0.001(2) 0.011(3) 0.000(3)
N2 0.042(3) 0.059(4) 0.036(3) -0.005(3) 0.005(2) 0.016(3)
N1 0.046(3) 0.044(3) 0.040(3) 0.011(2) 0.018(2) 0.008(3)
C1 0.040(3) 0.048(4) 0.033(3) 0.010(3) 0.018(3) 0.020(3)
C45 0.047(4) 0.052(4) 0.036(3) 0.002(3) 0.013(3) 0.011(3)
C35 0.050(4) 0.051(4) 0.030(3) 0.005(3) 0.016(3) 0.007(3)
C41 0.043(4) 0.051(4) 0.049(4) 0.004(3) 0.015(3) 0.008(3)
C34 0.050(4) 0.045(4) 0.038(3) 0.012(3) 0.018(3) 0.011(3)
C16 0.051(4) 0.061(5) 0.034(3) 0.007(3) 0.019(3) 0.023(3)
C18 0.074(5) 0.063(5) 0.065(5) 0.033(4) 0.040(4) 0.028(5)
C32 0.046(4) 0.047(4) 0.048(4) 0.009(3) 0.019(3) 0.003(3)
C26 0.048(4) 0.044(4) 0.029(3) 0.006(3) 0.011(3) 0.000(3)
C43 0.042(4) 0.046(4) 0.035(3) 0.006(3) 0.000(3) 0.001(3)
C20 0.058(4) 0.047(4) 0.049(4) 0.009(3) 0.025(3) 0.017(3)
C21 0.049(4) 0.042(4) 0.042(4) 0.009(3) 0.019(3) 0.010(3)
C33 0.057(4) 0.061(5) 0.036(3) 0.020(3) 0.022(3) 0.016(4)
C15 0.050(4) 0.073(5) 0.027(3) 0.010(3) 0.013(3) 0.029(4)
C42 0.048(4) 0.047(4) 0.051(4) 0.002(3) 0.008(3) 0.003(3)
C31 0.052(4) 0.053(4) 0.041(4) 0.011(3) 0.018(3) 0.011(3)
S1 0.0742(15) 0.0912(18) 0.0502(12) -0.0151(12) -0.0001(10) 0.0259(14)
N6 0.058(4) 0.059(4) 0.048(4) 0.013(3) 0.008(3) -0.002(3)
O2 0.115(6) 0.093(5) 0.063(4) -0.017(4) 0.000(4) 0.049(4)
C24 0.053(4) 0.064(5) 0.042(4) 0.011(4) 0.010(3) 0.015(4)
C25 0.048(4) 0.048(4) 0.032(3) 0.011(3) 0.016(3) 0.003(3)
O1 0.075(4) 0.122(6) 0.065(4) -0.006(4) -0.007(3) 0.007(4)
F3 0.131(6) 0.103(5) 0.148(6) -0.001(5) -0.001(5) 0.069(5)
C23 0.058(5) 0.078(6) 0.061(5) 0.019(4) 0.018(4) 0.032(4)
F2 0.093(4) 0.100(5) 0.143(6) -0.022(4) -0.043(4) 0.015(4)
F1 0.104(5) 0.108(5) 0.150(7) 0.007(5) 0.037(5) 0.015(4)
C22 0.060(5) 0.049(4) 0.051(4) 0.010(3) 0.024(4) 0.018(4)
N5 0.053(4) 0.062(4) 0.072(4) 0.020(4) 0.021(3) 0.016(3)
C17 0.066(5) 0.086(6) 0.041(4) 0.030(4) 0.025(4) 0.035(5)
C44 0.049(4) 0.060(5) 0.035(3) 0.009(3) 0.014(3) 0.004(3)
C37 0.073(6) 0.061(5) 0.089(7) 0.023(5) 0.027(5) 0.024(5)
C30 0.059(4) 0.048(4) 0.042(4) 0.002(3) 0.018(3) 0.009(3)
C19 0.073(5) 0.050(5) 0.059(5) 0.007(4) 0.030(4) 0.011(4)
O3 0.123(6) 0.147(8) 0.070(4) -0.019(5) 0.022(4) 0.057(6)
C11 0.050(4) 0.062(5) 0.043(4) -0.008(4) 0.008(3) 0.013(4)
C27 0.044(4) 0.054(4) 0.034(3) 0.006(3) 0.005(3) -0.003(3)
C28 0.065(5) 0.063(5) 0.029(3) 0.001(3) 0.008(3) -0.008(4)
C13 0.084(6) 0.106(8) 0.026(4) 0.002(4) 0.005(4) 0.023(6)
C29 0.081(6) 0.058(5) 0.030(3) 0.005(3) 0.025(4) 0.008(4)
C14 0.069(5) 0.081(6) 0.031(3) 0.004(4) 0.009(3) 0.026(5)
C46 0.094(7) 0.054(5) 0.065(5) 0.010(4) 0.015(5) -0.003(5)
C47 0.082(6) 0.084(7) 0.069(6) 0.023(5) 0.035(5) 0.002(5)
C12 0.068(5) 0.068(6) 0.050(5) -0.020(4) 0.000(4) 0.004(4)
S2 0.140(3) 0.0770(19) 0.0737(17) 0.0164(15) -0.0105(18) 0.0232(18)
O6 0.135(8) 0.124(8) 0.132(8) 0.024(6) -0.034(6) 0.031(6)
O5 0.244(14) 0.118(9) 0.211(13) -0.038(9) -0.140(12) 0.006(9)
C51 0.075(7) 0.140(11) 0.069(6) -0.028(7) -0.014(5) 0.053(7)
C36 0.056(5) 0.077(6) 0.108(8) 0.021(6) 0.015(5) 0.018(5)
O4 0.322(19) 0.191(13) 0.140(10) 0.092(10) 0.094(11) 0.052(12)
F6 0.180(10) 0.222(13) 0.219(12) -0.024(10) -0.029(9) 0.106(10)
F5 0.258(14) 0.171(11) 0.209(13) -0.069(10) -0.033(11) 0.061(10)
C61 0.184(18) 0.22(2) 0.057(8) 0.009(11) 0.007(10) 0.057(17)
F4 0.245(15) 0.53(3) 0.160(11) 0.132(16) 0.100(11) 0.082(18)

loop_
_atom_type_symbol
_atom_type_description
_atom_type_scat_dispersion_real
_atom_type_scat_dispersion_imag
_atom_type_scat_source
C C 0.0033 0.0016 'International Tables Vol C Tables 4.2.6.8 and 6.1.1.4'
H H 0.0000 0.0000 'International Tables Vol C Tables 4.2.6.8 and 6.1.1.4'
Cl Cl 0.1484 0.1585 'International Tables Vol C Tables 4.2.6.8 and 6.1.1.4'
F F 0.0171 0.0103 'International Tables Vol C Tables 4.2.6.8 and 6.1.1.4'
N N 0.0061 0.0033 'International Tables Vol C Tables 4.2.6.8 and 6.1.1.4'
O O 0.0106 0.0060 'International Tables Vol C Tables 4.2.6.8 and 6.1.1.4'
Pt Pt -1.7033 8.3905 'International Tables Vol C Tables 4.2.6.8 and 6.1.1.4'
S S 0.1246 0.1234 'International Tables Vol C Tables 4.2.6.8 and 6.1.1.4'

loop_
_geom_angle_atom_site_label_1
_geom_angle_atom_site_label_2
_geom_angle_atom_site_label_3
_geom_angle
C1 Pt1 N1 89.4(2)
C1 Pt1 C2 95.2(2)
N1 Pt1 C2 81.1(2)
C1 Pt1 N4 88.2(2)
N1 Pt1 N4 176.1(2)
C2 Pt1 N4 96.1(2)
C1 Pt1 N2 79.7(2)
N1 Pt1 N2 95.9(2)
C2 Pt1 N2 174.2(2)
N4 Pt1 N2 86.6(2)
C1 Pt1 N3 177.2(2)
N1 Pt1 N3 90.1(2)
C2 Pt1 N3 87.4(2)
N4 Pt1 N3 92.5(2)
N2 Pt1 N3 97.6(2)
C31 N4 C35 116.5(6)
C31 N4 Pt1 121.7(5)
C35 N4 Pt1 121.5(5)
C41 N3 C45 116.1(6)
C41 N3 Pt1 121.7(5)
C45 N3 Pt1 122.1(5)
C30 C2 C26 119.2(6)
C30 C2 Pt1 127.9(5)
C26 C2 Pt1 113.0(4)
C15 N2 C11 120.0(6)
C15 N2 Pt1 114.5(5)
C11 N2 Pt1 125.4(5)
C21 N1 C25 119.9(6)
C21 N1 Pt1 125.0(5)
C25 N1 Pt1 115.1(4)
C20 C1 C16 118.8(6)
C20 C1 Pt1 126.9(5)
C16 C1 Pt1 114.1(5)
C44 C45 N3 123.4(7)
C44 C45 H45A 118.3
N3 C45 H45A 118.3
C34 C35 N4 123.6(6)
C34 C35 H35A 118.2
N4 C35 H35A 118.2
N3 C41 C42 123.5(7)
N3 C41 H41A 118.3
C42 C41 H41A 118.3
C35 C34 C33 119.8(7)
C35 C34 H34A 120.1
C33 C34 H34A 120.1
C17 C16 C1 119.0(7)
C17 C16 C15 124.2(6)
C1 C16 C15 116.9(6)
C17 C18 C19 120.1(7)
C17 C18 H18A 120.0
C19 C18 H18A 120.0
C31 C32 C33 119.3(7)
C31 C32 H32A 120.3
C33 C32 H32A 120.3
C2 C26 C27 119.9(6)
C2 C26 C25 116.8(6)
C27 C26 C25 123.3(6)
N6 C43 C44 123.3(7)
N6 C43 C42 121.0(7)
C44 C43 C42 115.7(7)
C19 C20 C1 121.3(7)
C19 C20 H20A 119.3
C1 C20 H20A 119.3
N1 C21 C22 121.3(6)
N1 C21 H21A 119.3
C22 C21 H21A 119.3
N5 C33 C34 121.6(7)
N5 C33 C32 121.9(7)
C34 C33 C32 116.5(7)
N2 C15 C14 120.6(7)
N2 C15 C16 114.5(5)
C14 C15 C16 124.9(7)
C41 C42 C43 120.1(7)
C41 C42 H42A 119.9
C43 C42 H42A 119.9
N4 C31 C32 124.1(7)
N4 C31 H31A 117.9
C32 C31 H31A 117.9
O3 S1 O2 114.1(5)
O3 S1 O1 117.0(5)
O2 S1 O1 115.2(4)
O3 S1 C51 103.0(6)
O2 S1 C51 101.6(5)
O1 S1 C51 103.1(5)
C43 N6 C47 120.7(8)
C43 N6 C46 120.8(7)
C47 N6 C46 118.2(7)
C25 C24 C23 120.5(7)
C25 C24 H24A 119.8
C23 C24 H24A 119.8
C24 C25 N1 119.3(6)
C24 C25 C26 126.6(6)
N1 C25 C26 114.0(6)
C22 C23 C24 119.3(7)
C22 C23 H23A 120.4
C24 C23 H23A 120.4
C23 C22 C21 119.6(7)
C23 C22 H22A 120.2
C21 C22 H22A 120.2
C33 N5 C36 121.3(7)
C33 N5 C37 120.8(7)
C36 N5 C37 117.9(7)
C18 C17 C16 120.7(7)
C18 C17 H17A 119.6
C16 C17 H17A 119.6
C45 C44 C43 121.1(7)
C45 C44 H44A 119.5
C43 C44 H44A 119.5
N5 C37 H37A 109.5
N5 C37 H37B 109.5
H37A C37 H37B 109.5
N5 C37 H37C 109.5
H37A C37 H37C 109.5
H37B C37 H37C 109.5
C2 C30 C29 121.3(7)
C2 C30 H30A 119.3
C29 C30 H30A 119.3
C20 C19 C18 120.1(8)
C20 C19 H19A 120.0
C18 C19 H19A 120.0
N2 C11 C12 120.3(8)
N2 C11 H11A 119.9
C12 C11 H11A 119.9
C28 C27 C26 119.9(7)
C28 C27 H27A 120.0
C26 C27 H27A 120.0
C27 C28 C29 120.2(6)
C27 C28 H28A 119.9
C29 C28 H28A 119.9
C14 C13 C12 120.4(7)
C14 C13 H13A 119.8
C12 C13 H13A 119.8
C30 C29 C28 119.3(7)
C30 C29 H29A 120.3
C28 C29 H29A 120.3
C13 C14 C15 119.6(8)
C13 C14 H14A 120.2
C15 C14 H14A 120.2
N6 C46 H46A 109.5
N6 C46 H46B 109.5
H46A C46 H46B 109.5
N6 C46 H46C 109.5
H46A C46 H46C 109.5
H46B C46 H46C 109.5
N6 C47 H47A 109.5
N6 C47 H47B 109.5
H47A C47 H47B 109.5
N6 C47 H47C 109.5
H47A C47 H47C 109.5
H47B C47 H47C 109.5
C13 C12 C11 119.2(8)
C13 C12 H12A 120.4
C11 C12 H12A 120.4
O6 S2 O4 115.6(9)
O6 S2 O5 115.3(7)
O4 S2 O5 113.3(9)
O6 S2 C61 106.5(8)
O4 S2 C61 107.6(11)
O5 S2 C61 96.1(11)
F2 C51 F1 104.7(10)
F2 C51 F3 104.1(9)
F1 C51 F3 100.3(11)
F2 C51 S1 115.6(9)
F1 C51 S1 115.1(8)
F3 C51 S1 115.1(9)
N5 C36 H36A 109.5
N5 C36 H36B 109.5
H36A C36 H36B 109.5
N5 C36 H36C 109.5
H36A C36 H36C 109.5
H36B C36 H36C 109.5
F6 C61 F4 107(2)
F6 C61 F5 106.1(19)
F4 C61 F5 106.1(15)
F6 C61 S2 118.3(12)
F4 C61 S2 111.1(18)
F5 C61 S2 107.0(16)

loop_
_geom_bond_atom_site_label_1
_geom_bond_atom_site_label_2
_geom_bond_distance
Pt1 C1 2.021(7)
Pt1 N1 2.032(6)
Pt1 C2 2.037(6)
Pt1 N4 2.079(5)
Pt1 N2 2.126(5)
Pt1 N3 2.135(6)
N4 C31 1.344(9)
N4 C35 1.365(9)
N3 C41 1.341(9)
N3 C45 1.359(8)
C2 C30 1.377(9)
C2 C26 1.391(9)
N2 C15 1.348(9)
N2 C11 1.366(10)
N1 C21 1.353(8)
N1 C25 1.381(8)
C1 C20 1.378(10)
C1 C16 1.413(9)
C45 C44 1.355(10)
C45 H45A 0.9500
C35 C34 1.351(10)
C35 H35A 0.9500
C41 C42 1.375(10)
C41 H41A 0.9500
C34 C33 1.407(10)
C34 H34A 0.9500
C16 C17 1.402(11)
C16 C15 1.461(10)
C18 C17 1.367(12)
C18 C19 1.383(11)
C18 H18A 0.9500
C32 C31 1.353(10)
C32 C33 1.421(11)
C32 H32A 0.9500
C26 C27 1.408(9)
C26 C25 1.456(10)
C43 N6 1.354(9)
C43 C44 1.389(11)
C43 C42 1.404(10)
C20 C19 1.376(10)
C20 H20A 0.9500
C21 C22 1.374(10)
C21 H21A 0.9500
C33 N5 1.350(10)
C15 C14 1.382(9)
C42 H42A 0.9500
C31 H31A 0.9500
S1 O3 1.413(7)
S1 O2 1.425(7)
S1 O1 1.436(6)
S1 C51 1.730(15)
N6 C47 1.450(11)
N6 C46 1.468(12)
C24 C25 1.371(10)
C24 C23 1.392(11)
C24 H24A 0.9500
F3 C51 1.373(13)
C23 C22 1.368(11)
C23 H23A 0.9500
F2 C51 1.332(11)
F1 C51 1.360(13)
C22 H22A 0.9500
N5 C36 1.444(11)
N5 C37 1.470(11)
C17 H17A 0.9500
C44 H44A 0.9500
C37 H37A 0.9800
C37 H37B 0.9800
C37 H37C 0.9800
C30 C29 1.386(10)
C30 H30A 0.9500
C19 H19A 0.9500
C11 C12 1.383(10)
C11 H11A 0.9500
C27 C28 1.373(11)
C27 H27A 0.9500
C28 C29 1.396(11)
C28 H28A 0.9500
C13 C14 1.361(13)
C13 C12 1.372(13)
C13 H13A 0.9500
C29 H29A 0.9500
C14 H14A 0.9500
C46 H46A 0.9800
C46 H46B 0.9800
C46 H46C 0.9800
C47 H47A 0.9800
C47 H47B 0.9800
C47 H47C 0.9800
C12 H12A 0.9500
S2 O6 1.381(9)
S2 O4 1.395(12)
S2 O5 1.478(11)
S2 C61 1.69(2)
C36 H36A 0.9800
C36 H36B 0.9800
C36 H36C 0.9800
F6 C61 1.302(19)
F5 C61 1.40(2)
C61 F4 1.31(2)

loop_
_geom_torsion_atom_site_label_1
_geom_torsion_atom_site_label_2
_geom_torsion_atom_site_label_3
_geom_torsion_atom_site_label_4
_geom_torsion
C1 Pt1 N4 C31 131.8(5)
N1 Pt1 N4 C31 -177(3)
C2 Pt1 N4 C31 -133.1(5)
N2 Pt1 N4 C31 52.0(5)
N3 Pt1 N4 C31 -45.4(5)
C1 Pt1 N4 C35 -41.6(5)
N1 Pt1 N4 C35 9(3)
C2 Pt1 N4 C35 53.5(5)
N2 Pt1 N4 C35 -121.4(5)
N3 Pt1 N4 C35 141.1(5)
C1 Pt1 N3 C41 42(5)
N1 Pt1 N3 C41 -36.1(5)
C2 Pt1 N3 C41 -117.2(5)
N4 Pt1 N3 C41 146.8(5)
N2 Pt1 N3 C41 59.9(5)
C1 Pt1 N3 C45 -140(4)
N1 Pt1 N3 C45 141.3(5)
C2 Pt1 N3 C45 60.2(5)
N4 Pt1 N3 C45 -35.8(5)
N2 Pt1 N3 C45 -122.8(5)
C1 Pt1 C2 C30 94.3(6)
N1 Pt1 C2 C30 -177.2(6)
N4 Pt1 C2 C30 5.5(6)
N2 Pt1 C2 C30 124(2)
N3 Pt1 C2 C30 -86.7(6)
C1 Pt1 C2 C26 -86.3(5)
N1 Pt1 C2 C26 2.3(5)
N4 Pt1 C2 C26 -175.0(5)
N2 Pt1 C2 C26 -57(3)
N3 Pt1 C2 C26 92.7(5)
C1 Pt1 N2 C15 -4.5(5)
N1 Pt1 N2 C15 -92.8(5)
C2 Pt1 N2 C15 -34(3)
N4 Pt1 N2 C15 84.3(5)
N3 Pt1 N2 C15 176.4(5)
C1 Pt1 N2 C11 -179.9(6)
N1 Pt1 N2 C11 91.9(6)
C2 Pt1 N2 C11 150(2)
N4 Pt1 N2 C11 -91.1(6)
N3 Pt1 N2 C11 1.0(6)
C1 Pt1 N1 C21 -86.0(5)
C2 Pt1 N1 C21 178.6(6)
N4 Pt1 N1 C21 -137(3)
N2 Pt1 N1 C21 -6.4(6)
N3 Pt1 N1 C21 91.2(5)
C1 Pt1 N1 C25 93.5(5)
C2 Pt1 N1 C25 -1.9(4)
N4 Pt1 N1 C25 42(3)
N2 Pt1 N1 C25 173.1(4)
N3 Pt1 N1 C25 -89.3(5)
N1 Pt1 C1 C20 -83.9(6)
C2 Pt1 C1 C20 -2.9(6)
N4 Pt1 C1 C20 93.1(6)
N2 Pt1 C1 C20 180.0(6)
N3 Pt1 C1 C20 -163(4)
N1 Pt1 C1 C16 101.1(5)
C2 Pt1 C1 C16 -177.9(5)
N4 Pt1 C1 C16 -81.9(5)
N2 Pt1 C1 C16 5.0(4)
N3 Pt1 C1 C16 23(5)
C41 N3 C45 C44 -3.2(10)
Pt1 N3 C45 C44 179.2(5)
C31 N4 C35 C34 -0.7(9)
Pt1 N4 C35 C34 173.1(5)
C45 N3 C41 C42 2.0(10)
Pt1 N3 C41 C42 179.5(5)
N4 C35 C34 C33 -1.8(10)
C20 C1 C16 C17 -1.1(9)
Pt1 C1 C16 C17 174.3(5)
C20 C1 C16 C15 179.4(6)
Pt1 C1 C16 C15 -5.2(7)
C30 C2 C26 C27 -2.3(10)
Pt1 C2 C26 C27 178.2(5)
C30 C2 C26 C25 177.2(6)
Pt1 C2 C26 C25 -2.3(7)
C16 C1 C20 C19 0.3(10)
Pt1 C1 C20 C19 -174.5(6)
C25 N1 C21 C22 2.3(10)
Pt1 N1 C21 C22 -178.2(5)
C35 C34 C33 N5 -175.6(6)
C35 C34 C33 C32 2.6(9)
C31 C32 C33 N5 177.1(7)
C31 C32 C33 C34 -1.0(10)
C11 N2 C15 C14 -1.7(10)
Pt1 N2 C15 C14 -177.3(5)
C11 N2 C15 C16 178.6(6)
Pt1 N2 C15 C16 3.0(7)
C17 C16 C15 N2 -178.1(6)
C1 C16 C15 N2 1.3(9)
C17 C16 C15 C14 2.2(11)
C1 C16 C15 C14 -178.4(7)
N3 C41 C42 C43 0.9(11)
N6 C43 C42 C41 177.4(6)
C44 C43 C42 C41 -2.5(10)
C35 N4 C31 C32 2.4(10)
Pt1 N4 C31 C32 -171.4(5)
C33 C32 C31 N4 -1.5(10)
C44 C43 N6 C47 7.9(10)
C42 C43 N6 C47 -172.0(7)
C44 C43 N6 C46 -178.0(7)
C42 C43 N6 C46 2.1(10)
C23 C24 C25 N1 -0.6(11)
C23 C24 C25 C26 177.2(7)
C21 N1 C25 C24 -1.3(9)
Pt1 N1 C25 C24 179.2(5)
C21 N1 C25 C26 -179.3(6)
Pt1 N1 C25 C26 1.2(7)
C2 C26 C25 C24 -177.0(7)
C27 C26 C25 C24 2.4(11)
C2 C26 C25 N1 0.8(8)
C27 C26 C25 N1 -179.8(6)
C25 C24 C23 C22 1.5(12)
C24 C23 C22 C21 -0.5(12)
N1 C21 C22 C23 -1.4(11)
C34 C33 N5 C36 -177.6(8)
C32 C33 N5 C36 4.4(11)
C34 C33 N5 C37 3.4(11)
C32 C33 N5 C37 -174.6(7)
C19 C18 C17 C16 0.9(12)
C1 C16 C17 C18 0.5(11)
C15 C16 C17 C18 179.9(7)
N3 C45 C44 C43 1.6(10)
N6 C43 C44 C45 -178.6(6)
C42 C43 C44 C45 1.3(10)
C26 C2 C30 C29 4.4(10)
Pt1 C2 C30 C29 -176.2(5)
C1 C20 C19 C18 1.2(12)
C17 C18 C19 C20 -1.8(12)
C15 N2 C11 C12 1.1(10)
Pt1 N2 C11 C12 176.2(6)
C2 C26 C27 C28 0.0(10)
C25 C26 C27 C28 -179.4(7)
C26 C27 C28 C29 0.3(11)
C2 C30 C29 C28 -4.2(11)
C27 C28 C29 C30 1.8(11)
C12 C13 C14 C15 0.2(14)
N2 C15 C14 C13 1.1(12)
C16 C15 C14 C13 -179.3(7)
C14 C13 C12 C11 -0.8(14)
N2 C11 C12 C13 0.1(13)
O3 S1 C51 F2 56.3(9)
O2 S1 C51 F2 -62.0(9)
O1 S1 C51 F2 178.4(8)
O3 S1 C51 F1 178.7(7)
O2 S1 C51 F1 60.4(8)
O1 S1 C51 F1 -59.2(9)
O3 S1 C51 F3 -65.2(8)
O2 S1 C51 F3 176.4(7)
O1 S1 C51 F3 56.8(9)
O6 S2 C61 F6 -164.9(18)
O4 S2 C61 F6 71(2)
O5 S2 C61 F6 -46(2)
O6 S2 C61 F4 -40.0(19)
O4 S2 C61 F4 -164.5(17)
O5 S2 C61 F4 78.7(17)
O6 S2 C61 F5 75.5(14)
O4 S2 C61 F5 -49.0(14)
O5 S2 C61 F5 -165.9(13)
